data_7034242
loop_
_publ_author_name
'Chakraborty, Subrata'
'Blacque, Olivier'
'Berke, Heinz'

_publ_section_title
;
 Ligand assisted carbon dioxide activation and hydrogenation using
 molybdenum and tungsten amides.
;
_journal_issue 14
_journal_name_full 'Dalton transactions (Cambridge, England : 2003)'
_journal_page_first 6560
_journal_page_last 6570
_journal_paper_doi 10.1039/c5dt00278h
_journal_volume 44
_journal_year 2015
_chemical_formula_moiety 'C18 H36 N2 O4 P2 W'
_chemical_formula_sum 'C18 H36 N2 O4 P2 W'
_chemical_formula_weight 590.28
_chemical_name_systematic
'(bis{2-[bis(1-methylethyl)phosphanyl-\k<i>P</i>]ethyl}carbamato-\k^2^<i>N</i>,<i>O</i>)(carbonyl)(nitrosyl)tungsten '
_space_group_IT_number 14
_symmetry_cell_setting monoclinic
_symmetry_space_group_name_Hall '-P 2ybc'
_symmetry_space_group_name_H-M 'P 1 21/c 1'
_atom_sites_solution_hydrogens geom
_atom_sites_solution_primary direct
_atom_sites_solution_secondary difmap
_audit_creation_method SHELXL-97
_audit_update_record
;
2013-09-11 deposited with the CCDC.
2015-03-02 downloaded from the CCDC.
;
_cell_angle_alpha 90.00
_cell_angle_beta 106.979(2)
_cell_angle_gamma 90.00
_cell_formula_units_Z 4
_cell_length_a 7.8847(1)
_cell_length_b 26.3644(4)
_cell_length_c 11.5872(2)
_cell_measurement_reflns_used 27135
_cell_measurement_temperature 183(2)
_cell_measurement_theta_max 32.67
_cell_measurement_theta_min 2.70
_cell_volume 2303.70(7)
_computing_cell_refinement
;
CrysAlisPro, version 1.171.35.11 (Agilent, 2011)
;
_computing_data_collection
;
CrysAlisPro, version 1.171.35.11 (Agilent, 2011)
;
_computing_data_reduction
;
CrysAlisPro, version 1.171.35.11 (Agilent, 2011)
;
_computing_molecular_graphics
;
DIAMOND (Brandenburg, 2006) 
;
_computing_publication_material
; 
<i>WinGX</i> (Farrugia, 1999), <i>PLATON for Windows</i> (Spek, 2003) and
<i>publCIF</i> (Westrip, 2010)
;
_computing_structure_refinement ' SHELXL97 (Sheldrick, 2008)'
_computing_structure_solution ' SHELXS97 (Sheldrick, 2008) '
_diffrn_ambient_temperature 183(2)
_diffrn_detector_area_resol_mean 10.4498
_diffrn_measured_fraction_theta_full 0.999
_diffrn_measured_fraction_theta_max 0.999
_diffrn_measurement_device_type 'Xcalibur, Ruby'
_diffrn_measurement_method 'omega scans'
_diffrn_radiation_monochromator graphite
_diffrn_radiation_source 'Enhance (Mo) X-ray Source'
_diffrn_radiation_type MoK\a
_diffrn_radiation_wavelength 0.71073
_diffrn_reflns_av_R_equivalents 0.0263
_diffrn_reflns_av_sigmaI/netI 0.0159
_diffrn_reflns_limit_h_max 10
_diffrn_reflns_limit_h_min -10
_diffrn_reflns_limit_k_max 35
_diffrn_reflns_limit_k_min -35
_diffrn_reflns_limit_l_max 15
_diffrn_reflns_limit_l_min -15
_diffrn_reflns_number 37089
_diffrn_reflns_theta_full 28.28
_diffrn_reflns_theta_max 28.28
_diffrn_reflns_theta_min 2.70
_diffrn_standards_number 0
_exptl_absorpt_coefficient_mu 5.178
_exptl_absorpt_correction_T_max 0.432
_exptl_absorpt_correction_T_min 0.275
_exptl_absorpt_correction_type analytical
_exptl_absorpt_process_details
;
CrysAlisPro, Version 1.171.35.11 (Agilent, 2011).
Analytical numeric absorption correction using a multifaceted crystal
model based on expressions derived by R.C. Clark & J.S. Reid (1995).
;
_exptl_crystal_colour orange
_exptl_crystal_density_diffrn 1.702
_exptl_crystal_density_method 'not measured'
_exptl_crystal_description block
_exptl_crystal_F_000 1176
_exptl_crystal_size_max 0.33
_exptl_crystal_size_mid 0.27
_exptl_crystal_size_min 0.20
_refine_diff_density_max 0.657
_refine_diff_density_min -1.231
_refine_diff_density_rms 0.076
_refine_ls_extinction_method none
_refine_ls_goodness_of_fit_ref 1.294
_refine_ls_hydrogen_treatment constr
_refine_ls_matrix_type full
_refine_ls_number_parameters 252
_refine_ls_number_reflns 5720
_refine_ls_number_restraints 0
_refine_ls_restrained_S_all 1.294
_refine_ls_R_factor_all 0.0212
_refine_ls_R_factor_gt 0.0203
_refine_ls_shift/su_max 0.001
_refine_ls_shift/su_mean 0.000
_refine_ls_structure_factor_coef Fsqd
_refine_ls_weighting_details 'w=1/[\s^2^(Fo^2^)+(0.0093P)^2^+2.1311P] where P=(Fo^2^+2Fc^2^)/3'
_refine_ls_weighting_scheme calc
_refine_ls_wR_factor_gt 0.0400
_refine_ls_wR_factor_ref 0.0403
_reflns_number_gt 5574
_reflns_number_total 5720
_reflns_threshold_expression >2sigma(I)
_cod_data_source_file c5dt00278h2.cif
_cod_data_source_block 2b(trans)
_cod_depositor_comments 'Adding full bibliography for 7034242--7034245.cif.'
_cod_original_sg_symbol_H-M 'P 21/c'
_cod_database_code 7034242

loop_
_symmetry_equiv_pos_as_xyz
'x, y, z'
'-x, y+1/2, -z+1/2'
'-x, -y, -z'
'x, -y-1/2, z-1/2'

loop_
_atom_site_label
_atom_site_type_symbol
_atom_site_fract_x
_atom_site_fract_y
_atom_site_fract_z
_atom_site_U_iso_or_equiv
_atom_site_adp_type
_atom_site_occupancy
_atom_site_symmetry_multiplicity
_atom_site_calc_flag
_atom_site_refinement_flags
C1 C 0.9429(3) 0.15311(10) 0.2801(2) 0.0250(5) Uani 1 1 d .
C2 C 0.5948(3) 0.02971(9) 0.2558(2) 0.0214(5) Uani 1 1 d .
C3 C 0.4417(3) 0.18271(10) -0.0234(2) 0.0260(5) Uani 1 1 d .
H3 H 0.5273 0.2105 -0.0138 0.031 Uiso 1 1 calc R
C4 C 0.3014(4) 0.19968(12) 0.0358(3) 0.0350(7) Uani 1 1 d .
H4A H 0.2511 0.2314 0.0015 0.052 Uiso 1 1 calc R
H4B H 0.3553 0.2038 0.1210 0.052 Uiso 1 1 calc R
H4C H 0.2097 0.1745 0.0222 0.052 Uiso 1 1 calc R
C5 C 0.3563(4) 0.17531(13) -0.1588(3) 0.0413(8) Uani 1 1 d .
H5A H 0.2703 0.1485 -0.1716 0.062 Uiso 1 1 calc R
H5B H 0.4460 0.1666 -0.1963 0.062 Uiso 1 1 calc R
H5C H 0.2989 0.2062 -0.1934 0.062 Uiso 1 1 calc R
C6 C 0.7011(3) 0.10688(11) -0.0462(2) 0.0257(5) Uani 1 1 d .
H6 H 0.6223 0.0983 -0.1262 0.031 Uiso 1 1 calc R
C7 C 0.8193(4) 0.15142(12) -0.0580(2) 0.0321(6) Uani 1 1 d .
H7A H 0.8839 0.1633 0.0209 0.048 Uiso 1 1 calc R
H7B H 0.7469 0.1784 -0.1021 0.048 Uiso 1 1 calc R
H7C H 0.9011 0.1405 -0.1001 0.048 Uiso 1 1 calc R
C8 C 0.8151(4) 0.06071(12) 0.0056(3) 0.0342(6) Uani 1 1 d .
H8A H 0.8827 0.0510 -0.0476 0.051 Uiso 1 1 calc R
H8B H 0.7399 0.0331 0.0135 0.051 Uiso 1 1 calc R
H8C H 0.8942 0.0690 0.0834 0.051 Uiso 1 1 calc R
C9 C 0.3947(3) 0.07696(10) 0.0348(2) 0.0238(5) Uani 1 1 d .
H9A H 0.2968 0.0840 -0.0365 0.029 Uiso 1 1 calc R
H9B H 0.4443 0.0443 0.0238 0.029 Uiso 1 1 calc R
C10 C 0.3264(3) 0.07489(10) 0.1451(2) 0.0228(5) Uani 1 1 d .
H10A H 0.2512 0.1040 0.1447 0.027 Uiso 1 1 calc R
H10B H 0.2555 0.0445 0.1415 0.027 Uiso 1 1 calc R
C11 C 0.4092(3) 0.07084(10) 0.3662(2) 0.0231(5) Uani 1 1 d .
H11A H 0.3278 0.0425 0.3559 0.028 Uiso 1 1 calc R
H11B H 0.3450 0.1015 0.3731 0.028 Uiso 1 1 calc R
C12 C 0.5624(3) 0.06339(10) 0.4811(2) 0.0236(5) Uani 1 1 d .
H12A H 0.6054 0.0288 0.4838 0.028 Uiso 1 1 calc R
H12B H 0.5198 0.0685 0.5507 0.028 Uiso 1 1 calc R
C13 C 0.9381(3) 0.06785(11) 0.5705(2) 0.0270(6) Uani 1 1 d .
H13 H 0.9212 0.0352 0.5283 0.032 Uiso 1 1 calc R
C14 C 0.9452(4) 0.05604(12) 0.7007(2) 0.0338(6) Uani 1 1 d .
H14A H 1.0299 0.0295 0.7312 0.051 Uiso 1 1 calc R
H14B H 0.8302 0.0452 0.7036 0.051 Uiso 1 1 calc R
H14C H 0.9799 0.0859 0.7492 0.051 Uiso 1 1 calc R
C15 C 1.1145(4) 0.08829(14) 0.5620(3) 0.0432(8) Uani 1 1 d .
H15A H 1.1366 0.1209 0.6003 0.065 Uiso 1 1 calc R
H15B H 1.1103 0.0916 0.4787 0.065 Uiso 1 1 calc R
H15C H 1.2078 0.0653 0.6016 0.065 Uiso 1 1 calc R
C16 C 0.7199(4) 0.15804(10) 0.5927(2) 0.0257(5) Uani 1 1 d .
H16 H 0.7403 0.1429 0.6728 0.031 Uiso 1 1 calc R
C17 C 0.8547(4) 0.20073(12) 0.6034(3) 0.0403(7) Uani 1 1 d .
H17A H 0.8437 0.2145 0.5249 0.060 Uiso 1 1 calc R
H17B H 0.9723 0.1876 0.6373 0.060 Uiso 1 1 calc R
H17C H 0.8328 0.2269 0.6549 0.060 Uiso 1 1 calc R
C18 C 0.5308(4) 0.17906(11) 0.5535(3) 0.0316(6) Uani 1 1 d .
H18A H 0.5196 0.2052 0.6084 0.047 Uiso 1 1 calc R
H18B H 0.4485 0.1523 0.5539 0.047 Uiso 1 1 calc R
H18C H 0.5055 0.1928 0.4736 0.047 Uiso 1 1 calc R
N1 N 0.6421(3) 0.19345(8) 0.28873(17) 0.0205(4) Uani 1 1 d .
N2 N 0.4771(3) 0.07465(8) 0.25918(17) 0.0181(4) Uani 1 1 d .
O1 O 1.0838(3) 0.16676(9) 0.2828(2) 0.0438(6) Uani 1 1 d .
O2 O 0.6004(3) 0.23680(7) 0.30062(17) 0.0356(5) Uani 1 1 d .
O3 O 0.7506(2) 0.04650(7) 0.26377(16) 0.0237(4) Uani 1 1 d .
O4 O 0.5375(3) -0.01304(7) 0.24741(18) 0.0330(4) Uani 1 1 d .
P1 P 0.56579(8) 0.12643(2) 0.05210(5) 0.01864(12) Uani 1 1 d .
P2 P 0.74744(8) 0.10777(2) 0.48901(5) 0.01853(12) Uani 1 1 d .
W1 W 0.704076(12) 0.129037(3) 0.273888(8) 0.01562(3) Uani 1 1 d .

loop_
_atom_site_aniso_label
_atom_site_aniso_U_11
_atom_site_aniso_U_22
_atom_site_aniso_U_33
_atom_site_aniso_U_23
_atom_site_aniso_U_13
_atom_site_aniso_U_12
C1 0.0243(13) 0.0281(14) 0.0222(12) 0.0024(10) 0.0065(10) 0.0015(10)
C2 0.0272(12) 0.0195(12) 0.0162(11) 0.0007(9) 0.0040(9) 0.0016(10)
C3 0.0229(12) 0.0253(14) 0.0255(13) 0.0063(10) 0.0003(10) -0.0040(10)
C4 0.0217(13) 0.0338(16) 0.0455(17) 0.0089(13) 0.0036(12) 0.0038(11)
C5 0.0418(17) 0.0433(19) 0.0282(15) 0.0122(13) -0.0061(12) -0.0106(14)
C6 0.0297(13) 0.0313(15) 0.0166(11) -0.0061(10) 0.0076(10) -0.0043(11)
C7 0.0330(15) 0.0405(17) 0.0271(14) -0.0042(12) 0.0154(11) -0.0088(12)
C8 0.0384(16) 0.0354(17) 0.0338(15) -0.0071(12) 0.0185(13) 0.0016(13)
C9 0.0242(12) 0.0242(13) 0.0195(12) -0.0001(10) 0.0010(9) -0.0074(10)
C10 0.0199(11) 0.0228(13) 0.0235(12) 0.0020(10) 0.0030(9) -0.0062(9)
C11 0.0229(12) 0.0258(13) 0.0241(12) 0.0024(10) 0.0122(10) -0.0035(10)
C12 0.0301(13) 0.0223(13) 0.0207(12) 0.0037(10) 0.0111(10) -0.0010(10)
C13 0.0290(13) 0.0295(15) 0.0219(13) 0.0025(10) 0.0067(10) 0.0082(11)
C14 0.0374(16) 0.0392(17) 0.0243(14) 0.0117(12) 0.0082(11) 0.0116(13)
C15 0.0266(15) 0.065(2) 0.0392(17) 0.0146(16) 0.0117(13) 0.0118(14)
C16 0.0358(14) 0.0233(14) 0.0179(12) -0.0037(10) 0.0078(10) 0.0018(11)
C17 0.0431(17) 0.0350(17) 0.0390(17) -0.0147(13) 0.0059(13) -0.0043(13)
C18 0.0404(16) 0.0274(15) 0.0327(15) -0.0021(11) 0.0195(12) 0.0073(12)
N1 0.0240(10) 0.0224(11) 0.0154(9) 0.0001(8) 0.0061(8) -0.0007(8)
N2 0.0185(9) 0.0190(10) 0.0174(9) 0.0005(8) 0.0062(7) -0.0010(8)
O1 0.0228(10) 0.0572(15) 0.0522(14) 0.0081(11) 0.0123(9) -0.0089(10)
O2 0.0568(13) 0.0193(10) 0.0318(11) -0.0008(8) 0.0146(9) 0.0077(9)
O3 0.0233(9) 0.0212(9) 0.0273(9) -0.0011(7) 0.0086(7) 0.0032(7)
O4 0.0401(11) 0.0169(9) 0.0392(11) -0.0005(8) 0.0071(9) -0.0028(8)
P1 0.0202(3) 0.0193(3) 0.0154(3) -0.0006(2) 0.0037(2) -0.0040(2)
P2 0.0209(3) 0.0198(3) 0.0154(3) 0.0008(2) 0.0061(2) 0.0015(2)
W1 0.01667(5) 0.01617(5) 0.01424(5) -0.00045(3) 0.00487(3) -0.00109(3)

loop_
_atom_type_symbol
_atom_type_description
_atom_type_scat_dispersion_real
_atom_type_scat_dispersion_imag
_atom_type_scat_source
C C 0.0033 0.0016 'International Tables Vol C Tables 4.2.6.8 and 6.1.1.4'
H H 0.0000 0.0000 'International Tables Vol C Tables 4.2.6.8 and 6.1.1.4'
N N 0.0061 0.0033 'International Tables Vol C Tables 4.2.6.8 and 6.1.1.4'
O O 0.0106 0.0060 'International Tables Vol C Tables 4.2.6.8 and 6.1.1.4'
P P 0.1023 0.0942 'International Tables Vol C Tables 4.2.6.8 and 6.1.1.4'
W W -0.8490 6.8722 'International Tables Vol C Tables 4.2.6.8 and 6.1.1.4'

loop_
_geom_angle_atom_site_label_1
_geom_angle_atom_site_label_2
_geom_angle_atom_site_label_3
_geom_angle
O1 C1 W1 179.1(3)
O4 C2 O3 130.9(2)
O4 C2 N2 121.0(2)
O3 C2 N2 108.0(2)
C5 C3 C4 109.8(2)
C5 C3 P1 113.4(2)
C4 C3 P1 111.96(18)
C5 C3 H3 107.1
C4 C3 H3 107.1
P1 C3 H3 107.1
C3 C4 H4A 109.5
C3 C4 H4B 109.5
H4A C4 H4B 109.5
C3 C4 H4C 109.5
H4A C4 H4C 109.5
H4B C4 H4C 109.5
C3 C5 H5A 109.5
C3 C5 H5B 109.5
H5A C5 H5B 109.5
C3 C5 H5C 109.5
H5A C5 H5C 109.5
H5B C5 H5C 109.5
C8 C6 C7 110.1(2)
C8 C6 P1 111.07(18)
C7 C6 P1 108.51(19)
C8 C6 H6 109.1
C7 C6 H6 109.1
P1 C6 H6 109.1
C6 C7 H7A 109.5
C6 C7 H7B 109.5
H7A C7 H7B 109.5
C6 C7 H7C 109.5
H7A C7 H7C 109.5
H7B C7 H7C 109.5
C6 C8 H8A 109.5
C6 C8 H8B 109.5
H8A C8 H8B 109.5
C6 C8 H8C 109.5
H8A C8 H8C 109.5
H8B C8 H8C 109.5
C10 C9 P1 111.12(17)
C10 C9 H9A 109.4
P1 C9 H9A 109.4
C10 C9 H9B 109.4
P1 C9 H9B 109.4
H9A C9 H9B 108.0
N2 C10 C9 110.86(19)
N2 C10 H10A 109.5
C9 C10 H10A 109.5
N2 C10 H10B 109.5
C9 C10 H10B 109.5
H10A C10 H10B 108.1
N2 C11 C12 110.4(2)
N2 C11 H11A 109.6
C12 C11 H11A 109.6
N2 C11 H11B 109.6
C12 C11 H11B 109.6
H11A C11 H11B 108.1
C11 C12 P2 111.93(17)
C11 C12 H12A 109.2
P2 C12 H12A 109.2
C11 C12 H12B 109.2
P2 C12 H12B 109.2
H12A C12 H12B 107.9
C15 C13 C14 111.5(2)
C15 C13 P2 112.8(2)
C14 C13 P2 114.18(19)
C15 C13 H13 105.9
C14 C13 H13 105.9
P2 C13 H13 105.9
C13 C14 H14A 109.5
C13 C14 H14B 109.5
H14A C14 H14B 109.5
C13 C14 H14C 109.5
H14A C14 H14C 109.5
H14B C14 H14C 109.5
C13 C15 H15A 109.5
C13 C15 H15B 109.5
H15A C15 H15B 109.5
C13 C15 H15C 109.5
H15A C15 H15C 109.5
H15B C15 H15C 109.5
C17 C16 C18 110.6(2)
C17 C16 P2 111.79(19)
C18 C16 P2 110.91(18)
C17 C16 H16 107.8
C18 C16 H16 107.8
P2 C16 H16 107.8
C16 C17 H17A 109.5
C16 C17 H17B 109.5
H17A C17 H17B 109.5
C16 C17 H17C 109.5
H17A C17 H17C 109.5
H17B C17 H17C 109.5
C16 C18 H18A 109.5
C16 C18 H18B 109.5
H18A C18 H18B 109.5
C16 C18 H18C 109.5
H18A C18 H18C 109.5
H18B C18 H18C 109.5
O2 N1 W1 178.97(18)
C11 N2 C10 110.45(18)
C11 N2 C2 109.93(18)
C10 N2 C2 108.37(18)
C11 N2 W1 116.67(15)
C10 N2 W1 118.08(14)
C2 N2 W1 91.18(13)
C2 O3 W1 99.96(15)
C9 P1 C6 105.76(12)
C9 P1 C3 104.28(12)
C6 P1 C3 104.64(12)
C9 P1 W1 102.61(8)
C6 P1 W1 119.21(8)
C3 P1 W1 118.63(9)
C16 P2 C12 104.22(12)
C16 P2 C13 108.00(12)
C12 P2 C13 100.20(12)
C16 P2 W1 118.98(9)
C12 P2 W1 102.57(8)
C13 P2 W1 119.60(9)
N1 W1 C1 88.61(10)
N1 W1 O3 172.47(8)
C1 W1 O3 98.47(9)
N1 W1 N2 112.15(8)
C1 W1 N2 159.24(9)
O3 W1 N2 60.83(7)
N1 W1 P2 94.55(6)
C1 W1 P2 100.76(7)
O3 W1 P2 81.65(5)
N2 W1 P2 78.82(5)
N1 W1 P1 94.37(6)
C1 W1 P1 99.96(7)
O3 W1 P1 86.99(5)
N2 W1 P1 78.79(5)
P2 W1 P1 157.60(2)

loop_
_geom_bond_atom_site_label_1
_geom_bond_atom_site_label_2
_geom_bond_distance
C1 O1 1.159(3)
C1 W1 1.969(3)
C2 O4 1.208(3)
C2 O3 1.283(3)
C2 N2 1.512(3)
C3 C5 1.528(4)
C3 C4 1.530(4)
C3 P1 1.851(3)
C3 H3 0.9800
C4 H4A 0.9600
C4 H4B 0.9600
C4 H4C 0.9600
C5 H5A 0.9600
C5 H5B 0.9600
C5 H5C 0.9600
C6 C8 1.528(4)
C6 C7 1.530(4)
C6 P1 1.847(3)
C6 H6 0.9800
C7 H7A 0.9600
C7 H7B 0.9600
C7 H7C 0.9600
C8 H8A 0.9600
C8 H8B 0.9600
C8 H8C 0.9600
C9 C10 1.526(4)
C9 P1 1.845(2)
C9 H9A 0.9700
C9 H9B 0.9700
C10 N2 1.498(3)
C10 H10A 0.9700
C10 H10B 0.9700
C11 N2 1.491(3)
C11 C12 1.526(3)
C11 H11A 0.9700
C11 H11B 0.9700
C12 P2 1.852(3)
C12 H12A 0.9700
C12 H12B 0.9700
C13 C15 1.521(4)
C13 C14 1.526(4)
C13 P2 1.852(3)
C13 H13 0.9800
C14 H14A 0.9600
C14 H14B 0.9600
C14 H14C 0.9600
C15 H15A 0.9600
C15 H15B 0.9600
C15 H15C 0.9600
C16 C17 1.528(4)
C16 C18 1.530(4)
C16 P2 1.844(3)
C16 H16 0.9800
C17 H17A 0.9600
C17 H17B 0.9600
C17 H17C 0.9600
C18 H18A 0.9600
C18 H18B 0.9600
C18 H18C 0.9600
N1 O2 1.208(3)
N1 W1 1.789(2)
N2 W1 2.2603(19)
O3 W1 2.2155(18)
P1 W1 2.4822(6)
P2 W1 2.4793(6)
